data_4122886
loop_
_publ_author_name
'Hoshimoto, Yoichi'
'Ohata, Tomoya'
'Sasaoka, Yukari'
'Ohashi, Masato'
'Ogoshi, Sensuke'

_publ_section_title
;
 Nickel(0)-Catalyzed [2 + 2 + 1] Carbonylative Cycloaddition of Imines and
 Alkynes or Norbornene Leading to \g-Lactams.
;
_journal_name_full 'Journal of the American Chemical Society'
_journal_page_first 141104082258000
_journal_paper_doi 10.1021/ja509171a
_journal_year 2014
_chemical_formula_moiety 'C22 H23 N O3 S'
_chemical_formula_sum 'C22 H23 N O3 S'
_chemical_formula_weight 381.49
_space_group_IT_number 14
_symmetry_cell_setting monoclinic
_symmetry_Int_Tables_number 14
_symmetry_space_group_name_Hall '-P 2ybc'
_symmetry_space_group_name_H-M 'P 1 21/c 1'
_atom_sites_solution_hydrogens geom
_atom_sites_solution_primary direct
_atom_sites_solution_secondary difmap
_cell_angle_alpha 90.0000
_cell_angle_beta 110.653(3)
_cell_angle_gamma 90.0000
_cell_formula_units_Z 4
_cell_length_a 10.0319(5)
_cell_length_b 17.4127(8)
_cell_length_c 11.7886(6)
_cell_measurement_reflns_used 13941
_cell_measurement_temperature 296
_cell_measurement_theta_max 68.22
_cell_measurement_theta_min 4.01
_cell_volume 1926.92(17)
_computing_cell_refinement 'RAPID AUTO'
_computing_data_collection 'RAPID AUTO (Rigaku, ????)'
_computing_data_reduction 'RAPID AUTO'
_computing_molecular_graphics 'CrystalStructure 4.0'
_computing_publication_material 'CrystalStructure 4.0 (Rigaku, 2010)'
_computing_structure_refinement 'SHELXL97 (Sheldrick, 2008)'
_computing_structure_solution 'SIR92 (Altomare, et al., 1994)'
_diffrn_ambient_temperature 296
_diffrn_detector_area_resol_mean 10.000
_diffrn_measured_fraction_theta_full 1.000
_diffrn_measured_fraction_theta_max 1.000
_diffrn_measurement_device_type 'Rigaku R-AXIS RAPID'
_diffrn_measurement_method \w
_diffrn_radiation_type 'Cu K\a'
_diffrn_radiation_wavelength 1.54187
_diffrn_reflns_av_R_equivalents 0.0465
_diffrn_reflns_limit_h_max 12
_diffrn_reflns_limit_h_min -12
_diffrn_reflns_limit_k_max 20
_diffrn_reflns_limit_k_min -20
_diffrn_reflns_limit_l_max 14
_diffrn_reflns_limit_l_min -14
_diffrn_reflns_number 34065
_diffrn_reflns_theta_full 68.23
_diffrn_reflns_theta_max 68.23
_diffrn_standards_number 0
_exptl_absorpt_coefficient_mu 1.671
_exptl_absorpt_correction_T_max 0.846
_exptl_absorpt_correction_T_min 0.728
_exptl_absorpt_correction_type multi-scan
_exptl_absorpt_process_details 'ABSCOR (Rigaku, 1995)'
_exptl_crystal_colour colorless
_exptl_crystal_density_diffrn 1.315
_exptl_crystal_density_method 'not measured'
_exptl_crystal_description block
_exptl_crystal_F_000 808.00
_exptl_crystal_size_max 0.100
_exptl_crystal_size_mid 0.100
_exptl_crystal_size_min 0.100
_refine_diff_density_max 0.330
_refine_diff_density_min -0.590
_refine_ls_extinction_method none
_refine_ls_goodness_of_fit_ref 1.102
_refine_ls_hydrogen_treatment constr
_refine_ls_number_parameters 244
_refine_ls_number_reflns 3524
_refine_ls_number_restraints 0
_refine_ls_R_factor_gt 0.0485
_refine_ls_shift/su_max 0.001
_refine_ls_structure_factor_coef Fsqd
_refine_ls_weighting_details 'w = 1/[\s^2^(Fo^2^)+(0.0824P)^2^+0.4028P] where P=(Fo^2^+2Fc^2^)/3'
_refine_ls_weighting_scheme calc
_refine_ls_wR_factor_ref 0.1380
_reflns_number_gt 3063
_reflns_number_total 3524
_reflns_threshold_expression F^2^>2.0\s(F^2^)
_cod_data_source_file ja509171a_si_002.cif
_cod_data_source_block lactam_5
_cod_original_cell_volume 1926.91(16)
_cod_database_code 4122886

loop_
_symmetry_equiv_pos_site_id
_symmetry_equiv_pos_as_xyz
1 +X,+Y,+Z
2 -X,1/2+Y,1/2-Z
3 -X,-Y,-Z
4 +X,1/2-Y,1/2+Z

loop_
_atom_site_label
_atom_site_type_symbol
_atom_site_fract_x
_atom_site_fract_y
_atom_site_fract_z
_atom_site_U_iso_or_equiv
_atom_site_adp_type
_atom_site_occupancy
_atom_site_symmetry_multiplicity
_atom_site_calc_flag
_atom_site_refinement_flags
S1 S 0.14795(5) 0.86458(3) 0.86539(5) 0.04535(18) Uani 1.0 4 d .
O2 O 0.24961(14) 0.76166(8) 0.70881(12) 0.0508(4) Uani 1.0 4 d .
O3 O 0.09691(16) 0.87843(8) 0.96255(15) 0.0598(4) Uani 1.0 4 d .
O4 O 0.08423(15) 0.90221(9) 0.75177(15) 0.0632(5) Uani 1.0 4 d .
N5 N 0.12829(15) 0.76948(9) 0.84153(14) 0.0405(4) Uani 1.0 4 d .
C6 C 0.06594(18) 0.71940(10) 0.91139(16) 0.0380(4) Uani 1.0 4 d .
C7 C 0.16664(19) 0.64565(11) 0.77922(17) 0.0419(5) Uani 1.0 4 d .
C8 C -0.09132(19) 0.73324(10) 0.88537(17) 0.0414(4) Uani 1.0 4 d .
C9 C 0.3322(2) 0.88099(10) 0.91692(17) 0.0422(5) Uani 1.0 4 d .
C10 C 0.6235(2) 0.90950(11) 1.0015(2) 0.0513(5) Uani 1.0 4 d .
C11 C 0.18745(18) 0.73030(11) 0.76816(15) 0.0400(4) Uani 1.0 4 d .
C12 C 0.2087(3) 0.59294(12) 0.97841(19) 0.0520(5) Uani 1.0 4 d .
C13 C 0.5607(3) 0.87159(12) 1.0727(2) 0.0549(6) Uani 1.0 4 d .
C14 C 0.09654(19) 0.63702(10) 0.87612(17) 0.0395(4) Uani 1.0 4 d .
C15 C 0.5366(3) 0.93478(12) 0.8883(2) 0.0537(5) Uani 1.0 4 d .
C16 C 0.4157(3) 0.85696(11) 1.03219(18) 0.0492(5) Uani 1.0 4 d .
C17 C 0.3920(3) 0.92038(12) 0.84472(19) 0.0493(5) Uani 1.0 4 d .
C18 C -0.1775(2) 0.77598(12) 0.78883(19) 0.0510(5) Uani 1.0 4 d .
C19 C 0.3094(3) 0.60268(12) 0.8363(3) 0.0557(6) Uani 1.0 4 d .
C20 C -0.1510(3) 0.69794(13) 0.9615(3) 0.0567(6) Uani 1.0 4 d .
C21 C -0.2950(3) 0.70496(15) 0.9406(3) 0.0672(7) Uani 1.0 4 d .
C22 C 0.2752(3) 0.51665(14) 0.8371(3) 0.0714(7) Uani 1.0 4 d .
C23 C 0.3477(3) 0.62388(13) 0.9695(2) 0.0596(6) Uani 1.0 4 d .
C24 C -0.3218(3) 0.78372(14) 0.7700(3) 0.0608(6) Uani 1.0 4 d .
C25 C -0.3803(3) 0.74812(14) 0.8452(3) 0.0631(7) Uani 1.0 4 d .
C26 C 0.2102(3) 0.50981(13) 0.9369(3) 0.0672(7) Uani 1.0 4 d .
C27 C 0.7817(3) 0.92089(16) 1.0439(3) 0.0765(8) Uani 1.0 4 d .
H6 H 0.1181 0.7272 0.9981 0.0456 Uiso 1.0 4 calc R
H7 H 0.1079 0.6230 0.7016 0.0502 Uiso 1.0 4 calc R
H12 H 0.2004 0.5987 1.0584 0.0624 Uiso 1.0 4 calc R
H13 H 0.6173 0.8555 1.1499 0.0659 Uiso 1.0 4 calc R
H14 H 0.0081 0.6073 0.8441 0.0474 Uiso 1.0 4 calc R
H15 H 0.5766 0.9621 0.8404 0.0644 Uiso 1.0 4 calc R
H16 H 0.3751 0.8315 1.0814 0.0591 Uiso 1.0 4 calc R
H17 H 0.3354 0.9369 0.7678 0.0591 Uiso 1.0 4 calc R
H18 H -0.1393 0.7996 0.7364 0.0612 Uiso 1.0 4 calc R
H19 H 0.3821 0.6153 0.8015 0.0669 Uiso 1.0 4 calc R
H20 H -0.0938 0.6693 1.0272 0.0680 Uiso 1.0 4 calc R
H21 H -0.3343 0.6803 0.9914 0.0807 Uiso 1.0 4 calc R
H22A H 0.3609 0.4858 0.8563 0.0857 Uiso 1.0 4 calc R
H22B H 0.2077 0.5005 0.7593 0.0857 Uiso 1.0 4 calc R
H23A H 0.4313 0.5969 1.0220 0.0715 Uiso 1.0 4 calc R
H23B H 0.3590 0.6788 0.9837 0.0715 Uiso 1.0 4 calc R
H24 H -0.3792 0.8133 0.7056 0.0730 Uiso 1.0 4 calc R
H25 H -0.4770 0.7532 0.8317 0.0758 Uiso 1.0 4 calc R
H26A H 0.2684 0.4776 1.0030 0.0807 Uiso 1.0 4 calc R
H26B H 0.1145 0.4888 0.9050 0.0807 Uiso 1.0 4 calc R
H27A H 0.8194 0.8944 0.9904 0.0917 Uiso 1.0 4 calc R
H27B H 0.8025 0.9747 1.0439 0.0917 Uiso 1.0 4 calc R
H27C H 0.8246 0.9009 1.1246 0.0917 Uiso 1.0 4 calc R

loop_
_atom_site_aniso_label
_atom_site_aniso_U_11
_atom_site_aniso_U_22
_atom_site_aniso_U_33
_atom_site_aniso_U_12
_atom_site_aniso_U_13
_atom_site_aniso_U_23
S1 0.0385(3) 0.0390(3) 0.0586(4) 0.00018(17) 0.0172(3) 0.00018(19)
O2 0.0487(8) 0.0642(9) 0.0440(8) -0.0026(7) 0.0218(7) 0.0036(7)
O3 0.0567(9) 0.0500(8) 0.0848(11) -0.0048(7) 0.0397(9) -0.0151(8)
O4 0.0495(9) 0.0550(9) 0.0732(10) 0.0045(7) 0.0068(8) 0.0172(8)
N5 0.0368(8) 0.0407(8) 0.0468(9) -0.0021(6) 0.0182(7) -0.0020(7)
C6 0.0350(9) 0.0422(9) 0.0379(9) -0.0024(7) 0.0142(7) -0.0019(7)
C7 0.0373(10) 0.0480(10) 0.0384(10) 0.0019(8) 0.0109(8) -0.0058(8)
C8 0.0372(10) 0.0420(10) 0.0474(10) -0.0028(8) 0.0180(8) -0.0077(8)
C9 0.0420(10) 0.0370(9) 0.0486(11) -0.0032(7) 0.0173(9) -0.0014(8)
C10 0.0424(11) 0.0399(10) 0.0701(14) -0.0030(8) 0.0178(10) -0.0100(9)
C11 0.0314(9) 0.0516(10) 0.0340(9) 0.0021(8) 0.0078(7) -0.0004(8)
C12 0.0582(13) 0.0474(11) 0.0474(11) 0.0067(9) 0.0149(10) 0.0055(9)
C13 0.0524(12) 0.0476(11) 0.0546(12) -0.0024(9) 0.0063(10) 0.0023(9)
C14 0.0360(9) 0.0385(10) 0.0428(10) -0.0032(7) 0.0124(8) -0.0040(8)
C15 0.0542(12) 0.0501(11) 0.0649(13) -0.0099(9) 0.0311(11) -0.0036(10)
C16 0.0530(12) 0.0447(11) 0.0500(11) -0.0072(9) 0.0181(10) 0.0037(9)
C17 0.0502(11) 0.0503(11) 0.0469(11) -0.0043(9) 0.0166(9) 0.0056(9)
C18 0.0390(10) 0.0606(12) 0.0520(12) -0.0001(9) 0.0143(9) -0.0001(10)
C19 0.0455(11) 0.0536(12) 0.0722(14) 0.0095(9) 0.0259(11) 0.0026(11)
C20 0.0519(12) 0.0585(13) 0.0688(14) 0.0003(10) 0.0326(11) 0.0047(11)
C21 0.0579(14) 0.0670(15) 0.0931(18) -0.0081(11) 0.0469(14) -0.0059(14)
C22 0.0744(16) 0.0533(13) 0.0862(18) 0.0185(12) 0.0280(14) -0.0054(12)
C23 0.0428(12) 0.0526(12) 0.0658(14) 0.0064(9) -0.0026(10) 0.0015(11)
C24 0.0406(11) 0.0673(14) 0.0676(15) 0.0069(10) 0.0104(10) -0.0076(11)
C25 0.0388(11) 0.0648(14) 0.0913(18) -0.0045(10) 0.0298(12) -0.0229(13)
C26 0.0738(16) 0.0441(12) 0.0803(17) 0.0062(11) 0.0229(13) 0.0055(11)
C27 0.0460(13) 0.0647(15) 0.112(3) -0.0053(11) 0.0197(14) -0.0174(15)

loop_
_atom_type_symbol
_atom_type_description
_atom_type_scat_dispersion_real
_atom_type_scat_dispersion_imag
_atom_type_scat_source
C C 0.018 0.009
;
International Tables for Crystallography
(1992, Vol. C, Tables 4.2.6.8 and 6.1.1.4)
;
H H 0.000 0.000
;
International Tables for Crystallography
(1992, Vol. C, Table 6.1.1.4)
;
N N 0.031 0.018
;
International Tables for Crystallography
(1992, Vol. C, Tables 4.2.6.8 and 6.1.1.4)
;
O O 0.049 0.032
;
International Tables for Crystallography
(1992, Vol. C, Tables 4.2.6.8 and 6.1.1.4)
;
S S 0.333 0.557
;
International Tables for Crystallography
(1992, Vol. C, Tables 4.2.6.8 and 6.1.1.4)
;

loop_
_geom_angle_atom_site_label_1
_geom_angle_atom_site_label_2
_geom_angle_atom_site_label_3
_geom_angle
_geom_angle_publ_flag
O3 S1 O4 120.46(10) yes
O3 S1 N5 104.26(10) yes
O3 S1 C9 109.05(10) yes
O4 S1 N5 107.99(9) yes
O4 S1 C9 108.63(10) yes
N5 S1 C9 105.42(8) yes
S1 N5 C6 122.35(14) yes
S1 N5 C11 122.55(15) yes
C6 N5 C11 114.47(16) yes
N5 C6 C8 114.03(14) yes
N5 C6 C14 103.46(17) yes
C8 C6 C14 112.47(14) yes
C11 C7 C14 105.85(17) yes
C11 C7 C19 112.20(16) yes
C14 C7 C19 102.99(16) yes
C6 C8 C18 123.9(2) yes
C6 C8 C20 117.06(16) yes
C18 C8 C20 119.02(19) yes
S1 C9 C16 119.29(18) yes
S1 C9 C17 120.02(14) yes
C16 C9 C17 120.63(19) yes
C13 C10 C15 118.1(2) yes
C13 C10 C27 121.1(2) yes
C15 C10 C27 120.8(3) yes
O2 C11 N5 123.73(18) yes
O2 C11 C7 127.24(19) yes
N5 C11 C7 108.99(18) yes
C14 C12 C23 101.71(18) yes
C14 C12 C26 108.02(16) yes
C23 C12 C26 101.5(2) yes
C10 C13 C16 121.78(19) yes
C6 C14 C7 107.00(16) yes
C6 C14 C12 114.26(15) yes
C7 C14 C12 103.37(17) yes
C10 C15 C17 121.5(3) yes
C9 C16 C13 118.7(3) yes
C9 C17 C15 119.21(19) yes
C8 C18 C24 119.9(3) yes
C7 C19 C22 107.47(18) yes
C7 C19 C23 100.94(19) yes
C22 C19 C23 101.8(2) yes
C8 C20 C21 120.5(2) yes
C20 C21 C25 120.3(3) yes
C19 C22 C26 103.7(3) yes
C12 C23 C19 94.61(17) yes
C18 C24 C25 120.7(2) yes
C21 C25 C24 119.5(3) yes
C12 C26 C22 103.1(2) yes
N5 C6 H6 108.892 no
C8 C6 H6 108.891 no
C14 C6 H6 108.888 no
C11 C7 H7 111.765 no
C14 C7 H7 111.780 no
C19 C7 H7 111.780 no
C14 C12 H12 114.699 no
C23 C12 H12 114.702 no
C26 C12 H12 114.701 no
C10 C13 H13 119.106 no
C16 C13 H13 119.115 no
C6 C14 H14 110.633 no
C7 C14 H14 110.633 no
C12 C14 H14 110.638 no
C10 C15 H15 119.253 no
C17 C15 H15 119.244 no
C9 C16 H16 120.635 no
C13 C16 H16 120.637 no
C9 C17 H17 120.402 no
C15 C17 H17 120.392 no
C8 C18 H18 120.058 no
C24 C18 H18 120.053 no
C7 C19 H19 114.967 no
C22 C19 H19 114.981 no
C23 C19 H19 114.971 no
C8 C20 H20 119.736 no
C21 C20 H20 119.718 no
C20 C21 H21 119.836 no
C25 C21 H21 119.827 no
C19 C22 H22A 111.030 no
C19 C22 H22B 111.025 no
C26 C22 H22A 111.023 no
C26 C22 H22B 111.020 no
H22A C22 H22B 109.007 no
C12 C23 H23A 112.809 no
C12 C23 H23B 112.810 no
C19 C23 H23A 112.808 no
C19 C23 H23B 112.816 no
H23A C23 H23B 110.256 no
C18 C24 H24 119.632 no
C25 C24 H24 119.631 no
C21 C25 H25 120.273 no
C24 C25 H25 120.269 no
C12 C26 H26A 111.148 no
C12 C26 H26B 111.153 no
C22 C26 H26A 111.147 no
C22 C26 H26B 111.146 no
H26A C26 H26B 109.101 no
C10 C27 H27A 109.470 no
C10 C27 H27B 109.475 no
C10 C27 H27C 109.473 no
H27A C27 H27B 109.467 no
H27A C27 H27C 109.470 no
H27B C27 H27C 109.472 no

loop_
_geom_bond_atom_site_label_1
_geom_bond_atom_site_label_2
_geom_bond_distance
_geom_bond_publ_flag
S1 O3 1.430(2) yes
S1 O4 1.4241(17) yes
S1 N5 1.6796(17) yes
S1 C9 1.753(2) yes
O2 C11 1.218(3) yes
N5 C6 1.481(3) yes
N5 C11 1.388(3) yes
C6 C8 1.516(3) yes
C6 C14 1.554(3) yes
C7 C11 1.501(3) yes
C7 C14 1.546(4) yes
C7 C19 1.544(3) yes
C8 C18 1.379(3) yes
C8 C20 1.386(4) yes
C9 C16 1.386(3) yes
C9 C17 1.384(4) yes
C10 C13 1.382(4) yes
C10 C15 1.384(3) yes
C10 C27 1.500(3) yes
C12 C14 1.533(3) yes
C12 C23 1.533(4) yes
C12 C26 1.530(4) yes
C13 C16 1.385(3) yes
C15 C17 1.381(3) yes
C18 C24 1.391(3) yes
C19 C22 1.538(4) yes
C19 C23 1.524(4) yes
C20 C21 1.383(4) yes
C21 C25 1.372(4) yes
C22 C26 1.537(5) yes
C24 C25 1.372(4) yes
C6 H6 0.980 no
C7 H7 0.980 no
C12 H12 0.980 no
C13 H13 0.930 no
C14 H14 0.980 no
C15 H15 0.930 no
C16 H16 0.930 no
C17 H17 0.930 no
C18 H18 0.930 no
C19 H19 0.980 no
C20 H20 0.930 no
C21 H21 0.930 no
C22 H22A 0.970 no
C22 H22B 0.970 no
C23 H23A 0.970 no
C23 H23B 0.970 no
C24 H24 0.930 no
C25 H25 0.930 no
C26 H26A 0.970 no
C26 H26B 0.970 no
C27 H27A 0.960 no
C27 H27B 0.960 no
C27 H27C 0.960 no

loop_
_geom_contact_atom_site_label_1
_geom_contact_atom_site_label_2
_geom_contact_distance
_geom_contact_publ_flag
_geom_contact_site_symmetry_2
S1 O2 2.9978(17) no .
S1 C8 3.383(2) no .
S1 C18 3.432(2) no .
O2 O4 3.097(3) no .
O2 C6 3.570(3) no .
O2 C9 3.097(3) no .
O2 C17 3.261(3) no .
O2 C19 3.106(3) no .
O3 C6 2.828(3) no .
O3 C8 3.094(3) no .
O3 C16 3.031(3) no .
O3 C18 3.313(3) no .
O4 C11 3.151(3) no .
O4 C17 2.906(3) no .
O4 C18 3.567(3) no .
N5 C12 3.433(3) no .
N5 C16 3.334(3) no .
N5 C18 2.910(3) no .
N5 C19 3.438(3) no .
N5 C23 3.348(3) no .
C6 C19 3.522(4) no .
C6 C23 3.140(3) no .
C7 C8 3.588(3) no .
C7 C26 2.944(4) no .
C8 C11 3.530(3) no .
C8 C25 2.780(3) no .
C9 C10 2.779(3) no .
C9 C11 3.205(3) no .
C11 C12 3.397(3) no .
C11 C23 2.993(3) no .
C13 C17 2.757(3) no .
C14 C18 3.532(3) no .
C14 C20 3.173(4) no .
C14 C22 2.898(4) no .
C15 C16 2.764(4) no .
C18 C21 2.758(4) no .
C20 C24 2.745(3) no .
O2 C6 3.353(2) no 4_564
O2 C25 3.495(3) no 1_655
O3 C7 3.572(3) no 4_565
O4 C26 3.542(3) no 2_556
C6 O2 3.353(2) no 4_565
C7 O3 3.572(3) no 4_564
C10 C17 3.504(3) no 3_677
C10 C25 3.353(4) no 1_655
C13 C15 3.585(3) no 3_677
C13 C24 3.490(4) no 4_665
C15 C13 3.585(3) no 3_677
C15 C24 3.504(4) no 1_655
C15 C25 3.437(4) no 1_655
C17 C10 3.504(3) no 3_677
C24 C13 3.490(4) no 4_464
C24 C15 3.504(4) no 1_455
C25 O2 3.495(3) no 1_455
C25 C10 3.353(4) no 1_455
C25 C15 3.437(4) no 1_455
C26 O4 3.542(3) no 2_546
S1 H6 2.9312 no .
S1 H16 2.8137 no .
S1 H17 2.8243 no .
S1 H18 2.9671 no .
O2 H7 2.7881 no .
O2 H17 3.1810 no .
O2 H19 2.9035 no .
O2 H23B 3.3581 no .
O3 H6 2.6634 no .
O3 H16 2.7682 no .
O3 H18 3.1856 no .
O4 H17 2.5331 no .
O4 H18 2.8226 no .
N5 H7 3.0058 no .
N5 H14 3.0741 no .
N5 H16 3.2180 no .
N5 H18 2.5823 no .
N5 H23B 2.8146 no .
C6 H7 3.1385 no .
C6 H12 2.7552 no .
C6 H18 2.7288 no .
C6 H20 2.5950 no .
C6 H23B 2.8463 no .
C7 H6 3.1303 no .
C7 H12 3.2903 no .
C7 H22A 3.3342 no .
C7 H22B 2.5846 no .
C7 H23A 3.2559 no .
C7 H23B 2.5657 no .
C7 H26B 3.2367 no .
C8 H14 2.5258 no .
C8 H21 3.2407 no .
C8 H24 3.2342 no .
C9 H13 3.2219 no .
C9 H15 3.2216 no .
C9 H23B 3.5973 no .
C10 H16 3.2545 no .
C10 H17 3.2490 no .
C11 H6 3.0276 no .
C11 H14 3.1236 no .
C11 H18 3.3873 no .
C11 H19 2.7269 no .
C11 H23B 2.6713 no .
C12 H6 2.5480 no .
C12 H7 3.1014 no .
C12 H19 3.1767 no .
C12 H20 3.5400 no .
C12 H22A 3.0708 no .
C12 H22B 3.0407 no .
C13 H15 3.2119 no .
C13 H27A 3.0999 no .
C13 H27B 3.1312 no .
C13 H27C 2.5493 no .
C14 H19 3.3020 no .
C14 H20 3.0870 no .
C14 H22B 3.1423 no .
C14 H23A 3.2631 no .
C14 H23B 2.5908 no .
C14 H26A 3.3305 no .
C14 H26B 2.6010 no .
C15 H13 3.2114 no .
C15 H27A 2.7536 no .
C15 H27B 2.7408 no .
C15 H27C 3.2826 no .
C16 H17 3.2457 no .
C16 H23B 3.1700 no .
C17 H16 3.2468 no .
C18 H6 3.2317 no .
C18 H14 3.4144 no .
C18 H20 3.2229 no .
C18 H25 3.2416 no .
C19 H12 3.1740 no .
C19 H14 3.0570 no .
C19 H26A 3.0562 no .
C19 H26B 3.0862 no .
C20 H6 2.6293 no .
C20 H14 2.9174 no .
C20 H18 3.2258 no .
C20 H25 3.2299 no .
C21 H24 3.2085 no .
C22 H7 2.6276 no .
C22 H12 3.2839 no .
C22 H14 3.1358 no .
C22 H23A 2.5972 no .
C22 H23B 3.2611 no .
C23 H6 3.0339 no .
C23 H7 3.2253 no .
C23 H14 3.2131 no .
C23 H22A 2.7744 no .
C23 H22B 3.2050 no .
C23 H26A 2.7376 no .
C23 H26B 3.2137 no .
C24 H21 3.2097 no .
C25 H18 3.2376 no .
C25 H20 3.2250 no .
C26 H7 3.2594 no .
C26 H14 2.5741 no .
C26 H19 3.2928 no .
C26 H23A 2.5796 no .
C26 H23B 3.2570 no .
C27 H13 2.6517 no .
C27 H15 2.6502 no .
H6 H12 2.4040 no .
H6 H14 2.7308 no .
H6 H16 3.0208 no .
H6 H18 3.4863 no .
H6 H20 2.4829 no .
H6 H23B 2.6208 no .
H7 H14 2.2552 no .
H7 H19 2.5856 no .
H7 H22A 3.4933 no .
H7 H22B 2.3519 no .
H7 H23B 3.5265 no .
H7 H26B 3.3316 no .
H12 H14 2.5861 no .
H12 H20 3.0965 no .
H12 H23A 2.4997 no .
H12 H23B 2.4980 no .
H12 H26A 2.3768 no .
H12 H26B 2.5637 no .
H13 H16 2.3118 no .
H13 H27A 3.2850 no .
H13 H27B 3.3106 no .
H13 H27C 2.3397 no .
H14 H20 2.9023 no .
H14 H22B 3.1435 no .
H14 H23B 3.5437 no .
H14 H26A 3.4611 no .
H14 H26B 2.3185 no .
H15 H17 2.3056 no .
H15 H27A 2.7226 no .
H15 H27B 2.6655 no .
H15 H27C 3.5592 no .
H16 H23B 2.8801 no .
H18 H24 2.3168 no .
H19 H22A 2.3757 no .
H19 H22B 2.5866 no .
H19 H23A 2.4904 no .
H19 H23B 2.4978 no .
H20 H21 2.3065 no .
H21 H25 2.3032 no .
H22A H23A 2.6603 no .
H22A H26A 2.2356 no .
H22A H26B 2.7271 no .
H22B H23A 3.5407 no .
H22B H26A 2.7471 no .
H22B H26B 2.2355 no .
H23A H26A 2.6018 no .
H23A H26B 3.5279 no .
H24 H25 2.3008 no .
S1 H27B 2.9743 no 3_677
O2 H6 2.3738 no 4_564
O2 H12 2.9471 no 4_564
O2 H16 2.7941 no 4_564
O2 H20 3.5626 no 4_564
O2 H23B 3.3733 no 4_564
O2 H25 2.6152 no 1_655
O3 H7 2.7807 no 4_565
O3 H27A 2.9294 no 1_455
O3 H27B 2.7601 no 3_677
O4 H12 2.9035 no 4_564
O4 H20 2.9004 no 4_564
O4 H22B 3.3548 no 2_556
O4 H26B 2.6580 no 2_556
O4 H27B 3.1233 no 3_677
C7 H27C 3.3680 no 4_464
C8 H13 3.5933 no 4_464
C8 H27A 3.3155 no 1_455
C9 H25 3.3138 no 1_655
C9 H27B 2.9651 no 3_677
C10 H25 3.3177 no 1_655
C11 H6 3.0989 no 4_564
C11 H16 3.5318 no 4_564
C11 H25 3.2052 no 1_655
C12 H17 3.2348 no 4_565
C13 H15 3.5109 no 3_677
C13 H24 3.5386 no 4_665
C13 H25 3.4215 no 1_655
C14 H27C 3.3116 no 4_464
C15 H22A 3.5010 no 2_656
C15 H24 3.3320 no 1_655
C15 H25 3.2240 no 1_655
C16 H15 3.4793 no 3_677
C16 H19 3.3433 no 4_565
C16 H25 3.4358 no 1_655
C16 H27B 3.5779 no 3_677
C17 H12 3.2593 no 4_564
C17 H25 3.2196 no 1_655
C17 H27B 3.2670 no 3_677
C18 H13 3.1271 no 4_464
C18 H20 3.5995 no 4_564
C18 H21 3.3850 no 4_564
C18 H27A 3.1547 no 1_455
C19 H16 3.4891 no 4_564
C19 H25 3.3984 no 1_655
C20 H18 3.2019 no 4_565
C20 H26A 3.3553 no 3_567
C20 H26B 3.5749 no 3_567
C20 H27A 3.4608 no 1_455
C21 H13 3.3906 no 4_464
C21 H18 3.2817 no 4_565
C21 H19 3.4451 no 1_455
C21 H24 3.5273 no 4_565
C21 H26A 3.2402 no 3_567
C21 H27A 3.4738 no 1_455
C22 H15 3.1131 no 2_646
C22 H23A 3.4479 no 3_667
C23 H21 3.2597 no 1_655
C23 H22A 3.4897 no 3_667
C23 H24 3.3270 no 4_665
C23 H25 3.5802 no 1_655
C24 H13 2.7641 no 4_464
C24 H15 3.4603 no 1_455
C24 H21 3.3020 no 4_564
C24 H27A 3.1428 no 1_455
C25 H13 2.9183 no 4_464
C25 H16 3.4971 no 4_464
C25 H19 3.2290 no 1_455
C25 H27A 3.3185 no 1_455
C26 H20 3.4084 no 3_567
C26 H21 3.5329 no 3_567
C27 H7 3.2337 no 4_665
C27 H14 3.5000 no 4_665
H6 O2 2.3738 no 4_565
H6 C11 3.0989 no 4_565
H6 H7 3.5696 no 4_565
H7 O3 2.7807 no 4_564
H7 C27 3.2337 no 4_464
H7 H6 3.5696 no 4_564
H7 H16 3.5353 no 4_564
H7 H27A 3.0957 no 4_464
H7 H27B 3.4233 no 4_464
H7 H27C 2.6941 no 4_464
H12 O2 2.9471 no 4_565
H12 O4 2.9035 no 4_565
H12 C17 3.2593 no 4_565
H12 H17 2.4404 no 4_565
H13 C8 3.5933 no 4_665
H13 C18 3.1271 no 4_665
H13 C21 3.3906 no 4_665
H13 C24 2.7641 no 4_665
H13 C25 2.9183 no 4_665
H13 H18 3.5406 no 4_665
H13 H19 3.4631 no 4_565
H13 H24 3.0094 no 4_665
H13 H25 3.2402 no 4_665
H14 C27 3.5000 no 4_464
H14 H27C 2.5973 no 4_464
H15 C13 3.5109 no 3_677
H15 C16 3.4793 no 3_677
H15 C22 3.1131 no 2_656
H15 C24 3.4603 no 1_655
H15 H19 3.2520 no 2_656
H15 H22A 2.6405 no 2_656
H15 H22B 2.8820 no 2_656
H15 H24 3.1508 no 1_655
H16 O2 2.7941 no 4_565
H16 C11 3.5318 no 4_565
H16 C19 3.4891 no 4_565
H16 C25 3.4971 no 4_665
H16 H7 3.5353 no 4_565
H16 H19 2.7321 no 4_565
H16 H24 3.4687 no 4_665
H16 H25 3.1613 no 4_665
H17 C12 3.2348 no 4_564
H17 H12 2.4404 no 4_564
H17 H23A 3.4100 no 4_564
H17 H26A 3.3058 no 4_564
H17 H27B 3.3727 no 3_677
H18 C20 3.2019 no 4_564
H18 C21 3.2817 no 4_564
H18 H13 3.5406 no 4_464
H18 H20 2.7169 no 4_564
H18 H21 2.8826 no 4_564
H18 H22B 3.5691 no 2_556
H18 H27A 3.5690 no 1_455
H19 C16 3.3433 no 4_564
H19 C21 3.4451 no 1_655
H19 C25 3.2290 no 1_655
H19 H13 3.4631 no 4_564
H19 H15 3.2520 no 2_646
H19 H16 2.7321 no 4_564
H19 H21 3.1453 no 1_655
H19 H25 2.7451 no 1_655
H20 O2 3.5626 no 4_565
H20 O4 2.9004 no 4_565
H20 C18 3.5995 no 4_565
H20 C26 3.4084 no 3_567
H20 H18 2.7169 no 4_565
H20 H26A 3.0501 no 3_567
H20 H26B 2.8947 no 3_567
H21 C18 3.3850 no 4_565
H21 C23 3.2597 no 1_455
H21 C24 3.3020 no 4_565
H21 C26 3.5329 no 3_567
H21 H18 2.8826 no 4_565
H21 H19 3.1453 no 1_455
H21 H22A 3.4641 no 3_567
H21 H23A 2.8935 no 1_455
H21 H23B 3.0462 no 1_455
H21 H24 2.7200 no 4_565
H21 H26A 2.8237 no 3_567
H22A C15 3.5010 no 2_646
H22A C23 3.4897 no 3_667
H22A H15 2.6405 no 2_646
H22A H21 3.4641 no 3_567
H22A H22A 3.5830 no 3_667
H22A H23A 2.5238 no 3_667
H22A H24 3.1121 no 2_546
H22A H26A 3.5546 no 3_667
H22B O4 3.3548 no 2_546
H22B H15 2.8820 no 2_646
H22B H18 3.5691 no 2_546
H22B H27A 3.4044 no 2_646
H22B H27B 3.5680 no 2_646
H23A C22 3.4479 no 3_667
H23A H17 3.4100 no 4_565
H23A H21 2.8935 no 1_655
H23A H22A 2.5238 no 3_667
H23A H24 2.8004 no 4_665
H23A H26A 3.3872 no 3_667
H23B O2 3.3733 no 4_565
H23B H21 3.0462 no 1_655
H23B H24 2.9861 no 4_665
H23B H25 3.1108 no 1_655
H24 C13 3.5386 no 4_464
H24 C15 3.3320 no 1_455
H24 C21 3.5273 no 4_564
H24 C23 3.3270 no 4_464
H24 H13 3.0094 no 4_464
H24 H15 3.1508 no 1_455
H24 H16 3.4687 no 4_464
H24 H21 2.7200 no 4_564
H24 H22A 3.1121 no 2_556
H24 H23A 2.8004 no 4_464
H24 H23B 2.9861 no 4_464
H24 H27A 3.5376 no 1_455
H25 O2 2.6152 no 1_455
H25 C9 3.3138 no 1_455
H25 C10 3.3177 no 1_455
H25 C11 3.2052 no 1_455
H25 C13 3.4215 no 1_455
H25 C15 3.2240 no 1_455
H25 C16 3.4358 no 1_455
H25 C17 3.2196 no 1_455
H25 C19 3.3984 no 1_455
H25 C23 3.5802 no 1_455
H25 H13 3.2402 no 4_464
H25 H16 3.1613 no 4_464
H25 H19 2.7451 no 1_455
H25 H23B 3.1108 no 1_455
H26A C20 3.3553 no 3_567
H26A C21 3.2402 no 3_567
H26A H17 3.3058 no 4_565
H26A H20 3.0501 no 3_567
H26A H21 2.8237 no 3_567
H26A H22A 3.5546 no 3_667
H26A H23A 3.3872 no 3_667
H26B O4 2.6580 no 2_546
H26B C20 3.5749 no 3_567
H26B H20 2.8947 no 3_567
H27A O3 2.9294 no 1_655
H27A C8 3.3155 no 1_655
H27A C18 3.1547 no 1_655
H27A C20 3.4608 no 1_655
H27A C21 3.4738 no 1_655
H27A C24 3.1428 no 1_655
H27A C25 3.3185 no 1_655
H27A H7 3.0957 no 4_665
H27A H18 3.5690 no 1_655
H27A H22B 3.4044 no 2_656
H27A H24 3.5376 no 1_655
H27B S1 2.9743 no 3_677
H27B O3 2.7601 no 3_677
H27B O4 3.1233 no 3_677
H27B C9 2.9651 no 3_677
H27B C16 3.5779 no 3_677
H27B C17 3.2670 no 3_677
H27B H7 3.4233 no 4_665
H27B H17 3.3727 no 3_677
H27B H22B 3.5680 no 2_656
H27C C7 3.3680 no 4_665
H27C C14 3.3116 no 4_665
H27C H7 2.6941 no 4_665
H27C H14 2.5973 no 4_665

loop_
_geom_torsion_atom_site_label_1
_geom_torsion_atom_site_label_2
_geom_torsion_atom_site_label_3
_geom_torsion_atom_site_label_4
_geom_torsion
_geom_torsion_publ_flag
O3 S1 N5 C6 1.54(12) no
O3 S1 N5 C11 -168.85(10) no
O3 S1 C9 C16 40.09(16) no
O3 S1 C9 C17 -137.25(13) no
O4 S1 N5 C6 -127.68(11) no
O4 S1 N5 C11 61.93(13) no
O4 S1 C9 C16 173.11(13) no
O4 S1 C9 C17 -4.22(17) no
N5 S1 C9 C16 -71.35(15) no
N5 S1 C9 C17 111.32(14) no
C9 S1 N5 C6 116.34(12) no
C9 S1 N5 C11 -54.05(13) no
S1 N5 C6 C8 68.05(15) no
S1 N5 C6 C14 -169.47(9) no
S1 N5 C11 O2 -5.2(2) no
S1 N5 C11 C7 172.60(9) no
C6 N5 C11 O2 -176.28(13) no
C6 N5 C11 C7 1.51(16) no
C11 N5 C6 C8 -120.84(14) no
C11 N5 C6 C14 1.64(15) no
N5 C6 C8 C18 13.1(3) no
N5 C6 C8 C20 -169.47(14) no
N5 C6 C14 C7 -3.99(14) no
N5 C6 C14 C12 109.77(15) no
C8 C6 C14 C7 119.52(16) no
C8 C6 C14 C12 -126.72(16) no
C14 C6 C8 C18 -104.32(19) no
C14 C6 C8 C20 73.1(2) no
C11 C7 C14 C6 4.91(15) no
C11 C7 C14 C12 -116.04(13) no
C14 C7 C11 O2 173.69(14) no
C14 C7 C11 N5 -4.00(16) no
C11 C7 C19 C22 -177.27(16) no
C11 C7 C19 C23 76.5(2) no
C19 C7 C11 O2 62.1(3) no
C19 C7 C11 N5 -115.61(18) no
C14 C7 C19 C22 69.34(19) no
C14 C7 C19 C23 -36.90(17) no
C19 C7 C14 C6 122.86(14) no
C19 C7 C14 C12 1.90(16) no
C6 C8 C18 C24 178.08(15) no
C6 C8 C20 C21 -177.13(16) no
C18 C8 C20 C21 0.5(3) no
C20 C8 C18 C24 0.7(3) no
S1 C9 C16 C13 -178.77(12) no
S1 C9 C17 C15 178.07(13) no
C16 C9 C17 C15 0.8(3) no
C17 C9 C16 C13 -1.4(3) no
C13 C10 C15 C17 -2.4(4) no
C15 C10 C13 C16 1.7(4) no
C27 C10 C13 C16 -176.4(2) no
C27 C10 C15 C17 175.7(2) no
C14 C12 C23 C19 -55.43(17) no
C23 C12 C14 C6 -82.3(2) no
C23 C12 C14 C7 33.55(18) no
C14 C12 C26 C22 69.9(2) no
C26 C12 C14 C6 171.35(19) no
C26 C12 C14 C7 -72.8(2) no
C23 C12 C26 C22 -36.61(18) no
C26 C12 C23 C19 55.93(17) no
C10 C13 C16 C9 0.2(3) no
C10 C15 C17 C9 1.2(4) no
C8 C18 C24 C25 -1.2(4) no
C7 C19 C22 C26 -72.5(2) no
C7 C19 C23 C12 56.40(17) no
C22 C19 C23 C12 -54.26(19) no
C23 C19 C22 C26 33.1(2) no
C8 C20 C21 C25 -1.1(4) no
C20 C21 C25 C24 0.6(4) no
C19 C22 C26 C12 2.2(2) no
C18 C24 C25 C21 0.5(4) no
